data_4305492
loop_
_publ_author_name
'Jie-Sheng Huang'
'Guang-Ao Yu'
'Jin Xie'
'Kwok-Ming Wong'
'Nianyong Zhu'
'Chi-Ming Che'

_publ_section_title
;
Primary and Secondary Phosphine Complexes of Iron Porphyrins and Ruthenium
Phthalocyanine: Synthesis, Structure, and P-H Bond Functionalization
;
_journal_name_full 'Inorganic Chemistry'
_journal_page_first 9166
_journal_page_last 9181
_journal_paper_doi 10.1021/ic800484k
_journal_volume 47
_journal_year 2008
_chemical_formula_moiety 'C80 H80 P2 Ru1'
_chemical_formula_sum 'C52 H46 N8 P2 Ru'
_chemical_formula_weight 945.98
_chemical_name_systematic
;
 ?
;
_space_group_IT_number 14
_symmetry_cell_setting monoclinic
_symmetry_space_group_name_Hall '-P 2ybc'
_symmetry_space_group_name_H-M 'P 1 21/c 1'
_atom_sites_solution_hydrogens geom
_atom_sites_solution_primary direct
_atom_sites_solution_secondary difmap
_audit_creation_method SHELXL-97
_cell_angle_alpha 90.00
_cell_angle_beta 92.15(3)
_cell_angle_gamma 90.00
_cell_formula_units_Z 2
_cell_length_a 12.063(2)
_cell_length_b 12.717(2)
_cell_length_c 18.652(4)
_cell_measurement_reflns_used 0
_cell_measurement_temperature 301(2)
_cell_measurement_theta_max 0
_cell_measurement_theta_min 0
_cell_volume 2859.3(9)
_computing_molecular_graphics 'Ortep-3 for Windows (Farrugia, 1997)'
_computing_publication_material 'WinGX publication routines (Farrugia, 1999)'
_computing_structure_refinement 'SHELXL-97 (Sheldrick, 1997)'
_computing_structure_solution 'SIR2004 (Giacovazzo et al, 2004)'
_diffrn_ambient_temperature 301(2)
_diffrn_measured_fraction_theta_full 0.975
_diffrn_measured_fraction_theta_max 0.975
_diffrn_radiation_monochromator graphite
_diffrn_radiation_source 'fine-focus sealed tube'
_diffrn_radiation_type MoK\a
_diffrn_radiation_wavelength 0.71073
_diffrn_reflns_av_R_equivalents 0.0525
_diffrn_reflns_av_sigmaI/netI 0.1193
_diffrn_reflns_limit_h_max 14
_diffrn_reflns_limit_h_min -14
_diffrn_reflns_limit_k_max 15
_diffrn_reflns_limit_k_min -14
_diffrn_reflns_limit_l_max 22
_diffrn_reflns_limit_l_min -22
_diffrn_reflns_number 18453
_diffrn_reflns_theta_full 25.66
_diffrn_reflns_theta_max 25.66
_diffrn_reflns_theta_min 1.69
_exptl_absorpt_coefficient_mu 0.367
_exptl_absorpt_correction_type none
_exptl_crystal_colour purple
_exptl_crystal_density_diffrn 1.099
_exptl_crystal_density_method 'not measured'
_exptl_crystal_description prism
_exptl_crystal_F_000 976
_exptl_crystal_size_max 0.6
_exptl_crystal_size_mid 0.4
_exptl_crystal_size_min 0.15
_refine_diff_density_max 2.078
_refine_diff_density_min -0.784
_refine_diff_density_rms 0.131
_refine_ls_extinction_method none
_refine_ls_goodness_of_fit_ref 0.981
_refine_ls_hydrogen_treatment mixed
_refine_ls_matrix_type full
_refine_ls_number_parameters 286
_refine_ls_number_reflns 5292
_refine_ls_number_restraints 0
_refine_ls_restrained_S_all 0.981
_refine_ls_R_factor_all 0.0838
_refine_ls_R_factor_gt 0.0689
_refine_ls_shift/su_max 0.000
_refine_ls_shift/su_mean 0.000
_refine_ls_structure_factor_coef Fsqd
_refine_ls_weighting_details 'calc w=1/[\s^2^(Fo^2^)+(0.0993P)^2^+0.0000P] where P=(Fo^2^+2Fc^2^)/3'
_refine_ls_weighting_scheme calc
_refine_ls_wR_factor_gt 0.1871
_refine_ls_wR_factor_ref 0.1933
_reflns_number_gt 3493
_reflns_number_total 5292
_reflns_threshold_expression >2sigma(I)
_cod_data_source_file ic800484k_si_001_3.cif
_cod_data_source_block complex_3b
_cod_database_code 4305492

loop_
_symmetry_equiv_pos_as_xyz
'x, y, z'
'-x, y+1/2, -z+1/2'
'-x, -y, -z'
'x, -y-1/2, z-1/2'

loop_
_atom_site_label
_atom_site_type_symbol
_atom_site_fract_x
_atom_site_fract_y
_atom_site_fract_z
_atom_site_U_iso_or_equiv
_atom_site_adp_type
_atom_site_occupancy
_atom_site_symmetry_multiplicity
_atom_site_calc_flag
_atom_site_refinement_flags
_atom_site_disorder_assembly
_atom_site_disorder_group
Ru1 Ru 0.5000 0.0000 0.0000 0.0487(2) Uani 1 2 d S . .
P1 P 0.47487(12) 0.05675(10) 0.11937(7) 0.0620(4) Uani 1 1 d . . .
N1 N 0.3560(3) 0.0678(3) -0.03065(19) 0.0530(9) Uani 1 1 d . . .
N2 N 0.5780(3) 0.1389(3) -0.00863(19) 0.0517(9) Uani 1 1 d . . .
N3 N 0.4200(3) 0.2476(3) -0.0450(2) 0.0550(9) Uani 1 1 d . . .
N4 N 0.2368(3) -0.0854(3) -0.0283(2) 0.0555(9) Uani 1 1 d . . .
C1 C 0.2560(4) 0.0182(3) -0.0389(3) 0.0547(11) Uani 1 1 d . . .
C2 C 0.1722(4) 0.0953(4) -0.0605(3) 0.0599(12) Uani 1 1 d . . .
C3 C 0.0584(5) 0.0874(5) -0.0738(3) 0.0712(14) Uani 1 1 d . . .
H3 H 0.0228 0.0226 -0.0714 0.085 Uiso 1 1 calc R . .
C4 C 0.0003(5) 0.1761(5) -0.0905(3) 0.0821(16) Uani 1 1 d . . .
H4 H -0.0764 0.1731 -0.0975 0.099 Uiso 1 1 calc R . .
C5 C 0.0562(5) 0.2725(5) -0.0971(3) 0.0833(17) Uani 1 1 d . . .
H5 H 0.0156 0.3319 -0.1107 0.100 Uiso 1 1 calc R . .
C6 C 0.1681(5) 0.2819(4) -0.0843(3) 0.0692(13) Uani 1 1 d . . .
H6 H 0.2039 0.3463 -0.0884 0.083 Uiso 1 1 calc R . .
C7 C 0.2264(4) 0.1906(4) -0.0648(2) 0.0594(12) Uani 1 1 d . . .
C8 C 0.3427(4) 0.1737(4) -0.0463(2) 0.0544(11) Uani 1 1 d . . .
C9 C 0.5274(4) 0.2328(3) -0.0277(2) 0.0520(10) Uani 1 1 d . . .
C10 C 0.6113(4) 0.3137(3) -0.0252(2) 0.0542(11) Uani 1 1 d . . .
C11 C 0.6048(5) 0.4212(4) -0.0386(3) 0.0655(13) Uani 1 1 d . . .
H11 H 0.5381 0.4526 -0.0533 0.079 Uiso 1 1 calc R . .
C12 C 0.7004(6) 0.4797(4) -0.0292(4) 0.0788(17) Uani 1 1 d . . .
H12 H 0.6983 0.5517 -0.0379 0.095 Uiso 1 1 calc R . .
C13 C 0.7991(5) 0.4333(5) -0.0072(3) 0.0839(17) Uani 1 1 d . . .
H13 H 0.8619 0.4751 -0.0007 0.101 Uiso 1 1 calc R . .
C14 C 0.8077(5) 0.3259(4) 0.0056(3) 0.0672(13) Uani 1 1 d . . .
H14 H 0.8747 0.2945 0.0197 0.081 Uiso 1 1 calc R . .
C15 C 0.7099(4) 0.2677(3) -0.0037(2) 0.0561(11) Uani 1 1 d . . .
C16 C 0.6883(4) 0.1560(3) 0.0079(2) 0.0521(11) Uani 1 1 d . . .
C17 C 0.4098(5) -0.0144(3) 0.1929(3) 0.0597(12) Uani 1 1 d . . .
C18 C 0.4737(7) -0.1168(5) 0.2072(3) 0.103(2) Uani 1 1 d . . .
H18A H 0.4715 -0.1597 0.1642 0.124 Uiso 1 1 calc R . .
H18B H 0.5507 -0.1010 0.2197 0.124 Uiso 1 1 calc R . .
C19 C 0.4238(12) -0.1757(7) 0.2667(4) 0.156(5) Uani 1 1 d . . .
H19 H 0.4626 -0.2425 0.2754 0.187 Uiso 1 1 calc R . .
C20 C 0.293(2) -0.1960(11) 0.2406(6) 0.298(14) Uani 1 1 d . . .
H20A H 0.2905 -0.2346 0.1957 0.357 Uiso 1 1 calc R . .
H20B H 0.2570 -0.2384 0.2762 0.357 Uiso 1 1 calc R . .
C21 C 0.2308(8) -0.0931(9) 0.2305(4) 0.149(4) Uani 1 1 d . . .
H21 H 0.1531 -0.1066 0.2161 0.179 Uiso 1 1 calc R . .
C22 C 0.2888(5) -0.0360(7) 0.1712(3) 0.095(2) Uani 1 1 d . . .
H22A H 0.2511 0.0300 0.1610 0.114 Uiso 1 1 calc R . .
H22B H 0.2852 -0.0783 0.1280 0.114 Uiso 1 1 calc R . .
C23 C 0.4217(9) -0.1123(6) 0.3330(3) 0.129(3) Uani 1 1 d . . .
H23A H 0.4972 -0.0966 0.3494 0.155 Uiso 1 1 calc R . .
H23B H 0.3868 -0.1525 0.3701 0.155 Uiso 1 1 calc R . .
C24 C 0.3593(6) -0.0113(5) 0.3206(3) 0.0828(18) Uani 1 1 d . . .
H24 H 0.3644 0.0301 0.3649 0.099 Uiso 1 1 calc R . .
C25 C 0.4149(5) 0.0491(5) 0.2628(2) 0.0665(13) Uani 1 1 d . . .
H25A H 0.4916 0.0626 0.2773 0.080 Uiso 1 1 calc R . .
H25B H 0.3780 0.1162 0.2554 0.080 Uiso 1 1 calc R . .
C26 C 0.2375(7) -0.0257(7) 0.2993(4) 0.117(3) Uani 1 1 d . . .
H26A H 0.2027 0.0421 0.2906 0.140 Uiso 1 1 calc R . .
H26B H 0.1994 -0.0606 0.3375 0.140 Uiso 1 1 calc R . .

loop_
_atom_site_aniso_label
_atom_site_aniso_U_11
_atom_site_aniso_U_22
_atom_site_aniso_U_33
_atom_site_aniso_U_23
_atom_site_aniso_U_13
_atom_site_aniso_U_12
Ru1 0.0536(3) 0.0500(3) 0.0426(3) 0.0037(2) 0.0058(2) -0.0008(2)
P1 0.0790(9) 0.0636(8) 0.0442(7) -0.0017(5) 0.0120(6) -0.0046(6)
N1 0.059(2) 0.050(2) 0.050(2) 0.0040(15) 0.0065(18) -0.0035(17)
N2 0.057(2) 0.054(2) 0.044(2) 0.0028(15) 0.0108(17) -0.0006(17)
N3 0.061(3) 0.053(2) 0.051(2) 0.0053(16) 0.0072(19) 0.0052(18)
N4 0.054(2) 0.058(2) 0.055(2) 0.0028(17) 0.0042(18) -0.0056(18)
C1 0.054(3) 0.062(3) 0.048(3) -0.0006(19) 0.006(2) 0.004(2)
C2 0.056(3) 0.068(3) 0.055(3) 0.003(2) 0.002(2) 0.004(2)
C3 0.064(3) 0.079(3) 0.070(3) -0.001(3) 0.002(3) 0.000(3)
C4 0.058(3) 0.094(4) 0.094(4) 0.000(3) -0.009(3) 0.014(3)
C5 0.076(4) 0.085(4) 0.088(4) 0.009(3) -0.006(3) 0.023(3)
C6 0.066(3) 0.066(3) 0.075(4) 0.008(2) 0.005(3) 0.008(2)
C7 0.061(3) 0.068(3) 0.049(3) 0.001(2) 0.006(2) 0.011(2)
C8 0.059(3) 0.055(3) 0.049(3) 0.0041(19) 0.006(2) 0.007(2)
C9 0.062(3) 0.055(3) 0.040(2) 0.0015(18) 0.010(2) 0.001(2)
C10 0.069(3) 0.053(2) 0.041(2) -0.0020(18) 0.012(2) -0.002(2)
C11 0.077(4) 0.060(3) 0.060(3) -0.004(2) 0.012(3) -0.001(2)
C12 0.094(5) 0.053(3) 0.091(4) -0.002(2) 0.016(4) -0.006(3)
C13 0.086(4) 0.076(4) 0.091(4) -0.016(3) 0.017(3) -0.025(3)
C14 0.070(3) 0.067(3) 0.066(3) -0.006(2) 0.012(3) -0.006(2)
C15 0.067(3) 0.056(3) 0.047(3) -0.0060(19) 0.013(2) -0.010(2)
C16 0.056(3) 0.055(3) 0.046(2) -0.0034(18) 0.011(2) -0.004(2)
C17 0.071(3) 0.060(3) 0.049(3) -0.003(2) 0.010(2) 0.004(2)
C18 0.174(7) 0.079(4) 0.058(4) 0.007(3) 0.031(4) 0.035(4)
C19 0.329(16) 0.080(5) 0.061(5) 0.021(4) 0.057(7) 0.045(7)
C20 0.63(4) 0.172(10) 0.098(8) -0.054(7) 0.170(14) -0.235(18)
C21 0.152(8) 0.225(11) 0.073(5) -0.026(6) 0.030(5) -0.121(8)
C22 0.074(4) 0.156(6) 0.056(3) -0.017(4) 0.010(3) -0.029(4)
C23 0.234(10) 0.113(5) 0.042(3) 0.014(3) 0.022(5) 0.005(6)
C24 0.103(5) 0.102(5) 0.044(3) -0.012(3) 0.009(3) 0.006(3)
C25 0.072(3) 0.081(3) 0.047(3) -0.011(2) 0.003(2) 0.004(3)
C26 0.103(6) 0.186(7) 0.063(4) -0.029(4) 0.034(4) -0.046(5)

loop_
_atom_type_symbol
_atom_type_description
_atom_type_scat_dispersion_real
_atom_type_scat_dispersion_imag
_atom_type_scat_source
Ru Ru -1.2594 0.8363 'International Tables Vol C Tables 4.2.6.8 and 6.1.1.4'
P P 0.1023 0.0942 'International Tables Vol C Tables 4.2.6.8 and 6.1.1.4'
N N 0.0061 0.0033 'International Tables Vol C Tables 4.2.6.8 and 6.1.1.4'
C C 0.0033 0.0016 'International Tables Vol C Tables 4.2.6.8 and 6.1.1.4'
H H 0.0000 0.0000 'International Tables Vol C Tables 4.2.6.8 and 6.1.1.4'

loop_
_geom_angle_atom_site_label_1
_geom_angle_atom_site_label_2
_geom_angle_atom_site_label_3
_geom_angle
_geom_angle_site_symmetry_1
_geom_angle_site_symmetry_3
_geom_angle_publ_flag
N1 Ru1 N1 180.0(3) . 3_655 ?
N1 Ru1 N2 89.87(14) . 3_655 ?
N1 Ru1 N2 90.13(14) 3_655 3_655 ?
N1 Ru1 N2 90.13(14) . . ?
N1 Ru1 N2 89.87(14) 3_655 . ?
N2 Ru1 N2 180.0(3) 3_655 . ?
N1 Ru1 P1 89.82(11) . . ?
N1 Ru1 P1 90.18(11) 3_655 . ?
N2 Ru1 P1 96.63(10) 3_655 . ?
N2 Ru1 P1 83.37(10) . . ?
N1 Ru1 P1 90.18(11) . 3_655 ?
N1 Ru1 P1 89.82(11) 3_655 3_655 ?
N2 Ru1 P1 83.37(10) 3_655 3_655 ?
N2 Ru1 P1 96.63(10) . 3_655 ?
P1 Ru1 P1 180.00(2) . 3_655 ?
C17 P1 Ru1 128.50(16) . . ?
C1 N1 C8 109.3(4) . . ?
C1 N1 Ru1 125.9(3) . . ?
C8 N1 Ru1 124.8(3) . . ?
C16 N2 C9 109.6(4) . . ?
C16 N2 Ru1 125.1(3) . . ?
C9 N2 Ru1 125.2(3) . . ?
C8 N3 C9 125.5(4) . . ?
C16 N4 C1 125.8(4) 3_655 . ?
N4 C1 N1 126.1(4) . . ?
N4 C1 C2 125.1(4) . . ?
N1 C1 C2 108.8(4) . . ?
C7 C2 C3 121.4(5) . . ?
C7 C2 C1 106.4(4) . . ?
C3 C2 C1 132.3(5) . . ?
C4 C3 C2 118.6(5) . . ?
C4 C3 H3 120.7 . . ?
C2 C3 H3 120.7 . . ?
C3 C4 C5 119.9(5) . . ?
C3 C4 H4 120.0 . . ?
C5 C4 H4 120.0 . . ?
C6 C5 C4 122.3(5) . . ?
C6 C5 H5 118.9 . . ?
C4 C5 H5 118.9 . . ?
C5 C6 C7 117.1(5) . . ?
C5 C6 H6 121.4 . . ?
C7 C6 H6 121.4 . . ?
C2 C7 C6 120.6(5) . . ?
C2 C7 C8 108.2(4) . . ?
C6 C7 C8 131.2(5) . . ?
N3 C8 N1 127.6(4) . . ?
N3 C8 C7 125.1(4) . . ?
N1 C8 C7 107.4(4) . . ?
N3 C9 N2 126.8(4) . . ?
N3 C9 C10 125.4(4) . . ?
N2 C9 C10 107.8(4) . . ?
C15 C10 C11 120.9(5) . . ?
C15 C10 C9 107.8(4) . . ?
C11 C10 C9 131.3(5) . . ?
C12 C11 C10 117.8(5) . . ?
C12 C11 H11 121.1 . . ?
C10 C11 H11 121.1 . . ?
C13 C12 C11 121.1(5) . . ?
C13 C12 H12 119.4 . . ?
C11 C12 H12 119.4 . . ?
C12 C13 C14 122.0(5) . . ?
C12 C13 H13 119.0 . . ?
C14 C13 H13 119.0 . . ?
C13 C14 C15 116.2(5) . . ?
C13 C14 H14 121.9 . . ?
C15 C14 H14 121.9 . . ?
C10 C15 C14 122.0(4) . . ?
C10 C15 C16 107.4(4) . . ?
C14 C15 C16 130.5(5) . . ?
N4 C16 N2 127.2(4) 3_655 . ?
N4 C16 C15 125.5(4) 3_655 . ?
N2 C16 C15 107.3(4) . . ?
C22 C17 C18 111.3(5) . . ?
C22 C17 C25 109.1(4) . . ?
C18 C17 C25 107.2(5) . . ?
C22 C17 P1 108.7(4) . . ?
C18 C17 P1 108.7(4) . . ?
C25 C17 P1 111.7(4) . . ?
C19 C18 C17 110.1(6) . . ?
C19 C18 H18A 109.6 . . ?
C17 C18 H18A 109.6 . . ?
C19 C18 H18B 109.6 . . ?
C17 C18 H18B 109.6 . . ?
H18A C18 H18B 108.2 . . ?
C23 C19 C18 111.7(8) . . ?
C23 C19 C20 106.6(9) . . ?
C18 C19 C20 105.5(7) . . ?
C23 C19 H19 110.9 . . ?
C18 C19 H19 110.9 . . ?
C20 C19 H19 110.9 . . ?
C21 C20 C19 111.3(7) . . ?
C21 C20 H20A 109.4 . . ?
C19 C20 H20A 109.4 . . ?
C21 C20 H20B 109.4 . . ?
C19 C20 H20B 109.4 . . ?
H20A C20 H20B 108.0 . . ?
C22 C21 C20 105.3(8) . . ?
C22 C21 C26 109.3(7) . . ?
C20 C21 C26 111.5(9) . . ?
C22 C21 H21 110.2 . . ?
C20 C21 H21 110.2 . . ?
C26 C21 H21 110.2 . . ?
C21 C22 C17 110.8(6) . . ?
C21 C22 H22A 109.5 . . ?
C17 C22 H22A 109.5 . . ?
C21 C22 H22B 109.5 . . ?
C17 C22 H22B 109.5 . . ?
H22A C22 H22B 108.1 . . ?
C19 C23 C24 111.3(6) . . ?
C19 C23 H23A 109.4 . . ?
C24 C23 H23A 109.4 . . ?
C19 C23 H23B 109.4 . . ?
C24 C23 H23B 109.4 . . ?
H23A C23 H23B 108.0 . . ?
C25 C24 C23 108.2(6) . . ?
C25 C24 C26 109.2(5) . . ?
C23 C24 C26 114.3(7) . . ?
C25 C24 H24 108.3 . . ?
C23 C24 H24 108.3 . . ?
C26 C24 H24 108.3 . . ?
C24 C25 C17 109.7(5) . . ?
C24 C25 H25A 109.7 . . ?
C17 C25 H25A 109.7 . . ?
C24 C25 H25B 109.7 . . ?
C17 C25 H25B 109.7 . . ?
H25A C25 H25B 108.2 . . ?
C24 C26 C21 107.7(6) . . ?
C24 C26 H26A 110.2 . . ?
C21 C26 H26A 110.2 . . ?
C24 C26 H26B 110.2 . . ?
C21 C26 H26B 110.2 . . ?
H26A C26 H26B 108.5 . . ?

loop_
_geom_bond_atom_site_label_1
_geom_bond_atom_site_label_2
_geom_bond_distance
_geom_bond_site_symmetry_2
_geom_bond_publ_flag
Ru1 N1 2.003(4) . ?
Ru1 N1 2.003(4) 3_655 ?
Ru1 N2 2.011(4) 3_655 ?
Ru1 N2 2.011(4) . ?
Ru1 P1 2.3707(13) . ?
Ru1 P1 2.3707(13) 3_655 ?
P1 C17 1.844(5) . ?
N1 C1 1.365(6) . ?
N1 C8 1.385(6) . ?
N2 C16 1.372(6) . ?
N2 C9 1.382(6) . ?
N3 C8 1.324(6) . ?
N3 C9 1.337(6) . ?
N4 C16 1.321(6) 3_655 ?
N4 C1 1.354(5) . ?
C1 C2 1.454(7) . ?
C2 C7 1.380(7) . ?
C2 C3 1.390(7) . ?
C3 C4 1.358(8) . ?
C3 H3 0.9300 . ?
C4 C5 1.407(8) . ?
C4 H4 0.9300 . ?
C5 C6 1.368(8) . ?
C5 H5 0.9300 . ?
C6 C7 1.399(7) . ?
C6 H6 0.9300 . ?
C7 C8 1.448(7) . ?
C9 C10 1.442(6) . ?
C10 C15 1.371(7) . ?
C10 C11 1.392(7) . ?
C11 C12 1.378(8) . ?
C11 H11 0.9300 . ?
C12 C13 1.378(9) . ?
C12 H12 0.9300 . ?
C13 C14 1.389(8) . ?
C13 H13 0.9300 . ?
C14 C15 1.398(7) . ?
C14 H14 0.9300 . ?
C15 C16 1.462(6) . ?
C16 N4 1.321(6) 3_655 ?
C17 C22 1.525(8) . ?
C17 C18 1.532(8) . ?
C17 C25 1.533(7) . ?
C18 C19 1.484(10) . ?
C18 H18A 0.9700 . ?
C18 H18B 0.9700 . ?
C19 C23 1.477(10) . ?
C19 C20 1.65(2) . ?
C19 H19 0.9800 . ?
C20 C21 1.52(2) . ?
C20 H20A 0.9700 . ?
C20 H20B 0.9700 . ?
C21 C22 1.516(10) . ?
C21 C26 1.543(10) . ?
C21 H21 0.9800 . ?
C22 H22A 0.9700 . ?
C22 H22B 0.9700 . ?
C23 C24 1.502(9) . ?
C23 H23A 0.9700 . ?
C23 H23B 0.9700 . ?
C24 C25 1.501(8) . ?
C24 C26 1.518(11) . ?
C24 H24 0.9800 . ?
C25 H25A 0.9700 . ?
C25 H25B 0.9700 . ?
C26 H26A 0.9700 . ?
C26 H26B 0.9700 . ?
